data_1574864
loop_
_publ_author_name
'Chang, Yun-Pu'
'Blanco-Herrero, Kevin'
'Alturaifi, Turki M.'
'Fettinger, James C.'
'Liu, Peng'
'Franz, Annaliese K.'

_publ_section_title
;
 Multifunctional chiral silanol ligands for enantioselective catalysis.
;
_journal_issue 30
_journal_name_full 'Chemical science'
_journal_page_first 13678
_journal_page_last 13683
_journal_paper_doi 10.1039/d5sc02528a
_journal_volume 16
_journal_year 2025
_chemical_absolute_configuration ad
_chemical_formula_moiety 'C24 H35 F N2 O2 Si'
_chemical_formula_sum 'C24 H35 F N2 O2 Si'
_chemical_formula_weight 430.63
_space_group_crystal_system hexagonal
_space_group_IT_number 178
_space_group_name_Hall 'P 61 2 (0 0 5)'
_space_group_name_H-M_alt 'P 61 2 2'
_atom_sites_solution_hydrogens difmap
_atom_sites_solution_primary dual
_audit_creation_method SHELXL-2018/3
_audit_update_record
;
2023-08-21 deposited with the CCDC.	2025-06-10 downloaded from the CCDC.
;
_cell_angle_alpha 90
_cell_angle_beta 90
_cell_angle_gamma 120
_cell_formula_units_Z 12
_cell_length_a 11.3851(8)
_cell_length_b 11.3851(8)
_cell_length_c 64.721(7)
_cell_measurement_reflns_used 9664
_cell_measurement_temperature 100(2)
_cell_measurement_theta_max 30.48
_cell_measurement_theta_min 2.42
_cell_volume 7265.2(11)
_computing_cell_refinement 'SAINT (8.38a) (Bruker, 2017)'
_computing_data_collection 'Apex3 (2019.11-0) (Bruker, 2019)'
_computing_data_reduction 'SAINT (8.38a) (Bruker, 2017)'
_computing_molecular_graphics 'Bruker SHELXTL'
_computing_publication_material 'Bruker SHELXTL'
_computing_structure_refinement 'SHELXL-2018/3 (Sheldrick, 2018)'
_computing_structure_solution 'SHELXT (Sheldrick, 2014)'
_diffrn_ambient_temperature 100(2)
_diffrn_measured_fraction_theta_full 1.000
_diffrn_measured_fraction_theta_max 0.996
_diffrn_measurement_device_type 'Bruker Photon2 CMOS'
_diffrn_measurement_method '\f and \w scans'
_diffrn_radiation_type MoK\a
_diffrn_radiation_wavelength 0.71073
_diffrn_reflns_av_R_equivalents 0.0386
_diffrn_reflns_av_unetI/netI 0.0236
_diffrn_reflns_Laue_measured_fraction_full 1.000
_diffrn_reflns_Laue_measured_fraction_max 0.996
_diffrn_reflns_limit_h_max 16
_diffrn_reflns_limit_h_min -16
_diffrn_reflns_limit_k_max 16
_diffrn_reflns_limit_k_min -16
_diffrn_reflns_limit_l_max 90
_diffrn_reflns_limit_l_min -92
_diffrn_reflns_number 63449
_diffrn_reflns_point_group_measured_fraction_full 1.000
_diffrn_reflns_point_group_measured_fraction_max 0.996
_diffrn_reflns_theta_full 25.242
_diffrn_reflns_theta_max 30.550
_diffrn_reflns_theta_min 1.888
_exptl_absorpt_coefficient_mu 0.126
_exptl_absorpt_correction_T_max 0.9185
_exptl_absorpt_correction_T_min 0.8361
_exptl_absorpt_correction_type multi-scan
_exptl_absorpt_process_details 'SADABS 2016/2 (Sheldrick, 2016)'
_exptl_crystal_colour Colorless
_exptl_crystal_density_diffrn 1.181
_exptl_crystal_description Block
_exptl_crystal_F_000 2784
_exptl_crystal_size_max 0.380
_exptl_crystal_size_mid 0.331
_exptl_crystal_size_min 0.134
_refine_diff_density_max 0.277
_refine_diff_density_min -0.189
_refine_diff_density_rms 0.041
_refine_ls_abs_structure_details
; 
 Flack x determined using 2653 quotients [(I+)-(I-)]/[(I+)+(I-)] 
 (Parsons, Flack and Wagner, Acta Cryst. B69 (2013) 249-259). 
;
_refine_ls_abs_structure_Flack 0.01(2)
_refine_ls_extinction_method none
_refine_ls_goodness_of_fit_ref 1.152
_refine_ls_hydrogen_treatment refall
_refine_ls_matrix_type full
_refine_ls_number_parameters 411
_refine_ls_number_reflns 7401
_refine_ls_number_restraints 0
_refine_ls_restrained_S_all 1.152
_refine_ls_R_factor_all 0.0404
_refine_ls_R_factor_gt 0.0378
_refine_ls_shift/su_max 0.000
_refine_ls_shift/su_mean 0.000
_refine_ls_structure_factor_coef Fsqd
_refine_ls_weighting_details 'w=1/[\s^2^(Fo^2^)+(0.0324P)^2^+2.8159P] where P=(Fo^2^+2Fc^2^)/3'
_refine_ls_weighting_scheme calc
_refine_ls_wR_factor_gt 0.0920
_refine_ls_wR_factor_ref 0.0933
_reflns_Friedel_coverage 0.644
_reflns_Friedel_fraction_full 0.999
_reflns_Friedel_fraction_max 0.995
_reflns_number_gt 7034
_reflns_number_total 7401
_reflns_threshold_expression 'I > 2\s(I)'
_cod_data_source_file d5sc02528a2.cif
_cod_data_source_block JF3111F3_60MI
_cod_depositor_comments
;
The following automatic conversions were performed:

data item '_exptl_absorpt_correction_type' value 'Multi-scan' was
changed to 'multi-scan' in accordance with the
/home/data/users/saulius/crontab/automatic-downloads/rss-feeds/RSC/lib/dictionaries/cif_core.dic
dictionary named 'cif_core.dic' version 2.4.2 last updated on
2011-04-26.

Automatic conversion script
Id: cif_fix_values 8170 2020-07-09 18:12:32Z antanas 

 Adding full bibliography for 1574864--1574869.cif.
;
_cod_original_cell_volume 7265.2(13)
_cod_original_sg_symbol_Hall 'P 61 2 (0 0 -1)'
_cod_database_code 1574864
_shelx_shelxl_version_number 2018/3
_shelx_space_group_comment
; 
The symmetry employed for this shelxl refinement is uniquely defined 
by the following loop, which should always be used as a source of 
symmetry information in preference to the above space-group names. 
They are only intended as comments. 
;
_shelx_estimated_absorpt_t_min 0.954
_shelx_estimated_absorpt_t_max 0.983

loop_
_space_group_symop_operation_xyz
'x, y, z'
'-y, x-y, z+1/3'
'-x+y, -x, z+2/3'
'-x, -y, z+1/2'
'y, -x+y, z+5/6'
'x-y, x, z+1/6'
'y, x, -z+1/3'
'x-y, -y, -z'
'-x, -x+y, -z+2/3'
'-y, -x, -z+5/6'
'-x+y, y, -z+1/2'
'x, x-y, -z+1/6'

loop_
_atom_site_label
_atom_site_type_symbol
_atom_site_fract_x
_atom_site_fract_y
_atom_site_fract_z
_atom_site_U_iso_or_equiv
_atom_site_adp_type
_atom_site_occupancy
_atom_site_site_symmetry_order
_atom_site_calc_flag
_atom_site_refinement_flags_posn
_atom_site_refinement_flags_adp
_atom_site_refinement_flags_occupancy
_atom_site_disorder_assembly
_atom_site_disorder_group
Si1 Si 1.09460(5) 0.37080(5) 0.04052(2) 0.01733(10) Uani 1 1 d . . . . .
C1 C 1.0026(2) 0.23335(19) 0.02078(3) 0.0226(3) Uani 1 1 d . . . . .
H1 H 1.064(3) 0.254(3) 0.0096(4) 0.032(7) Uiso 1 1 d . . . . .
O1 O 0.98221(12) 0.34595(13) 0.05851(2) 0.0184(2) Uani 1 1 d . . . . .
H1A H 1.008(3) 0.376(3) 0.0705(4) 0.036(7) Uiso 1 1 d . . . . .
C2 C 0.8776(2) 0.2360(2) 0.01251(3) 0.0249(4) Uani 1 1 d . . . . .
H2A H 0.829(3) 0.166(3) 0.0022(4) 0.028(6) Uiso 1 1 d . . . . .
H2B H 0.903(3) 0.323(3) 0.0063(4) 0.024(6) Uiso 1 1 d . . . . .
H2C H 0.811(3) 0.215(3) 0.0242(4) 0.037(7) Uiso 1 1 d . . . . .
C3 C 0.9626(3) 0.0913(2) 0.02883(4) 0.0350(5) Uani 1 1 d . . . . .
H3A H 0.911(3) 0.075(3) 0.0418(5) 0.047(8) Uiso 1 1 d . . . . .
H3B H 1.045(4) 0.082(3) 0.0322(5) 0.054(9) Uiso 1 1 d . . . . .
H3C H 0.911(4) 0.020(4) 0.0182(6) 0.068(11) Uiso 1 1 d . . . . .
C4 C 1.24839(19) 0.3758(2) 0.05199(3) 0.0264(4) Uani 1 1 d . . . . .
H4 H 1.293(3) 0.359(2) 0.0399(4) 0.024(6) Uiso 1 1 d . . . . .
C5 C 1.3437(2) 0.5157(3) 0.06129(4) 0.0391(5) Uani 1 1 d . . . . .
H5A H 1.298(3) 0.539(3) 0.0718(5) 0.052(9) Uiso 1 1 d . . . . .
H5B H 1.386(3) 0.591(3) 0.0503(5) 0.047(8) Uiso 1 1 d . . . . .
H5C H 1.417(3) 0.514(3) 0.0685(4) 0.043(8) Uiso 1 1 d . . . . .
C6 C 1.2105(3) 0.2646(3) 0.06842(4) 0.0340(5) Uani 1 1 d . . . . .
H6A H 1.285(3) 0.266(3) 0.0736(4) 0.037(7) Uiso 1 1 d . . . . .
H6B H 1.153(3) 0.175(3) 0.0628(5) 0.047(8) Uiso 1 1 d . . . . .
H6C H 1.162(3) 0.281(3) 0.0798(4) 0.030(6) Uiso 1 1 d . . . . .
C7 C 1.14680(17) 0.53638(18) 0.02647(3) 0.0189(3) Uani 1 1 d . . . . .
C8 C 1.23566(19) 0.5744(2) 0.00981(3) 0.0223(3) Uani 1 1 d . . . . .
F8 F 1.29033(13) 0.49366(13) 0.00517(2) 0.0290(3) Uani 1 1 d . . . . .
C9 C 1.2755(2) 0.6867(2) -0.00253(3) 0.0256(4) Uani 1 1 d . . . . .
H9 H 1.340(2) 0.703(2) -0.0132(3) 0.020(6) Uiso 1 1 d . . . . .
C10 C 1.2179(2) 0.7669(2) 0.00112(3) 0.0260(4) Uani 1 1 d . . . . .
H10 H 1.241(3) 0.845(3) -0.0072(4) 0.032(7) Uiso 1 1 d . . . . .
C11 C 1.12612(19) 0.73417(19) 0.01727(3) 0.0227(3) Uani 1 1 d . . . . .
H11 H 1.087(3) 0.787(3) 0.0203(4) 0.024(6) Uiso 1 1 d . . . . .
C12 C 1.09441(17) 0.62328(17) 0.03004(3) 0.0177(3) Uani 1 1 d . . . . .
C13 C 1.00696(17) 0.60573(17) 0.04859(3) 0.0168(3) Uani 1 1 d . . . . .
N13 N 0.87763(15) 0.56851(15) 0.04393(2) 0.0175(3) Uani 1 1 d . . . . .
H13 H 0.853(2) 0.551(2) 0.0313(4) 0.023(6) Uiso 1 1 d . . . . .
O13 O 1.05472(13) 0.63010(14) 0.06621(2) 0.0214(3) Uani 1 1 d . . . . .
C14 C 0.77565(17) 0.54974(17) 0.05933(3) 0.0168(3) Uani 1 1 d . . . . .
H14 H 0.815(2) 0.552(2) 0.0729(3) 0.010(5) Uiso 1 1 d . . . . .
C15 C 0.64998(17) 0.40989(19) 0.05657(3) 0.0195(3) Uani 1 1 d . . . . .
H15A H 0.585(2) 0.398(2) 0.0675(3) 0.017(5) Uiso 1 1 d . . . . .
H15B H 0.605(2) 0.404(2) 0.0435(4) 0.021(6) Uiso 1 1 d . . . . .
N15 N 0.68724(16) 0.30617(17) 0.05697(3) 0.0253(3) Uani 1 1 d . . . . .
H15 H 0.767(2) 0.328(2) 0.0581(3) 0.015(5) Uiso 1 1 d . . . . .
C16 C 0.59340(18) 0.17032(18) 0.05489(3) 0.0198(3) Uani 1 1 d . . . . .
C17 C 0.45481(19) 0.1240(2) 0.05191(3) 0.0231(4) Uani 1 1 d . . . . .
H17 H 0.424(3) 0.185(3) 0.0517(4) 0.023(6) Uiso 1 1 d . . . . .
C18 C 0.3645(2) -0.0140(2) 0.04953(3) 0.0293(4) Uani 1 1 d . . . . .
H18 H 0.268(3) -0.047(3) 0.0480(4) 0.037(7) Uiso 1 1 d . . . . .
C19 C 0.4072(2) -0.1082(2) 0.05047(4) 0.0333(5) Uani 1 1 d . . . . .
H19 H 0.348(3) -0.203(3) 0.0492(5) 0.050(9) Uiso 1 1 d . . . . .
C20 C 0.5436(2) -0.0626(2) 0.05379(3) 0.0278(4) Uani 1 1 d . . . . .
H20 H 0.576(3) -0.129(3) 0.0553(4) 0.038(7) Uiso 1 1 d . . . . .
C21 C 0.63582(19) 0.07417(18) 0.05598(3) 0.0212(3) Uani 1 1 d . . . . .
H21 H 0.726(3) 0.101(2) 0.0594(4) 0.024(6) Uiso 1 1 d . . . . .
C22 C 0.7426(2) 0.66539(19) 0.05838(3) 0.0214(3) Uani 1 1 d . . . . .
H22 H 0.668(2) 0.640(2) 0.0681(4) 0.021(6) Uiso 1 1 d . . . . .
C23 C 0.8649(2) 0.7979(2) 0.06551(3) 0.0297(4) Uani 1 1 d . . . . .
H23A H 0.937(3) 0.820(3) 0.0561(4) 0.037(7) Uiso 1 1 d . . . . .
H23B H 0.898(3) 0.793(3) 0.0792(4) 0.028(6) Uiso 1 1 d . . . . .
H23C H 0.839(3) 0.873(3) 0.0662(4) 0.040(8) Uiso 1 1 d . . . . .
C24 C 0.6957(3) 0.6823(3) 0.03702(3) 0.0315(4) Uani 1 1 d . . . . .
H24A H 0.670(3) 0.755(3) 0.0379(5) 0.051(9) Uiso 1 1 d . . . . .
H24B H 0.617(3) 0.597(3) 0.0320(5) 0.047(8) Uiso 1 1 d . . . . .
H24C H 0.760(3) 0.701(3) 0.0266(4) 0.039(7) Uiso 1 1 d . . . . .

loop_
_atom_site_aniso_label
_atom_site_aniso_U_11
_atom_site_aniso_U_22
_atom_site_aniso_U_33
_atom_site_aniso_U_23
_atom_site_aniso_U_13
_atom_site_aniso_U_12
Si1 0.0158(2) 0.0189(2) 0.0169(2) -0.00026(17) 0.00092(16) 0.00845(18)
C1 0.0276(9) 0.0212(8) 0.0187(8) -0.0021(6) 0.0007(7) 0.0120(7)
O1 0.0159(5) 0.0212(6) 0.0159(6) -0.0002(5) 0.0010(4) 0.0076(5)
C2 0.0251(9) 0.0258(9) 0.0191(8) -0.0014(7) -0.0021(7) 0.0093(7)
C3 0.0478(14) 0.0229(9) 0.0332(11) -0.0033(8) -0.0038(10) 0.0169(10)
C4 0.0206(9) 0.0356(11) 0.0268(9) 0.0004(8) 0.0012(7) 0.0169(8)
C5 0.0203(10) 0.0430(13) 0.0467(13) -0.0011(11) -0.0089(9) 0.0105(10)
C6 0.0352(12) 0.0450(13) 0.0309(11) 0.0025(9) -0.0033(9) 0.0267(11)
C7 0.0160(7) 0.0186(8) 0.0172(8) -0.0013(6) 0.0013(6) 0.0050(6)
C8 0.0204(8) 0.0241(9) 0.0196(8) -0.0031(7) 0.0034(6) 0.0090(7)
F8 0.0295(6) 0.0308(6) 0.0288(6) 0.0013(5) 0.0116(5) 0.0168(5)
C9 0.0228(8) 0.0270(9) 0.0187(8) 0.0012(7) 0.0055(7) 0.0063(7)
C10 0.0281(9) 0.0231(8) 0.0193(8) 0.0044(7) 0.0045(7) 0.0071(7)
C11 0.0241(9) 0.0197(8) 0.0213(8) 0.0005(6) 0.0012(6) 0.0088(7)
C12 0.0144(7) 0.0179(7) 0.0154(7) -0.0006(6) 0.0005(5) 0.0039(6)
C13 0.0173(7) 0.0144(7) 0.0163(7) 0.0001(5) 0.0023(6) 0.0062(6)
N13 0.0168(7) 0.0201(7) 0.0148(6) -0.0012(5) 0.0003(5) 0.0086(6)
O13 0.0192(6) 0.0252(6) 0.0169(6) -0.0026(5) -0.0013(5) 0.0089(5)
C14 0.0162(7) 0.0175(8) 0.0161(7) 0.0005(6) 0.0007(6) 0.0081(6)
C15 0.0155(7) 0.0215(8) 0.0203(8) 0.0004(6) -0.0007(6) 0.0085(7)
N15 0.0139(7) 0.0192(7) 0.0407(10) 0.0001(6) -0.0024(6) 0.0066(6)
C16 0.0173(8) 0.0205(8) 0.0163(8) 0.0015(6) 0.0014(6) 0.0054(7)
C17 0.0184(8) 0.0241(9) 0.0234(8) -0.0003(7) -0.0004(6) 0.0081(7)
C18 0.0179(8) 0.0276(10) 0.0321(10) -0.0033(8) -0.0021(7) 0.0037(7)
C19 0.0267(10) 0.0213(9) 0.0406(12) -0.0047(8) -0.0024(8) 0.0034(8)
C20 0.0268(9) 0.0227(9) 0.0313(10) -0.0022(7) -0.0011(7) 0.0104(8)
C21 0.0203(8) 0.0202(8) 0.0201(8) 0.0006(6) -0.0002(6) 0.0078(7)
C22 0.0274(9) 0.0236(8) 0.0191(8) 0.0005(6) 0.0018(7) 0.0172(7)
C23 0.0397(12) 0.0211(9) 0.0298(10) -0.0013(8) 0.0031(9) 0.0165(9)
C24 0.0457(13) 0.0401(12) 0.0231(9) 0.0025(8) -0.0008(9) 0.0322(11)

loop_
_atom_type_symbol
_atom_type_description
_atom_type_scat_dispersion_real
_atom_type_scat_dispersion_imag
_atom_type_scat_source
C C 0.0033 0.0016 'International Tables Vol C Tables 4.2.6.8 and 6.1.1.4'
H H 0.0000 0.0000 'International Tables Vol C Tables 4.2.6.8 and 6.1.1.4'
F F 0.0171 0.0103 'International Tables Vol C Tables 4.2.6.8 and 6.1.1.4'
N N 0.0061 0.0033 'International Tables Vol C Tables 4.2.6.8 and 6.1.1.4'
O O 0.0106 0.0060 'International Tables Vol C Tables 4.2.6.8 and 6.1.1.4'
Si Si 0.0817 0.0704 'International Tables Vol C Tables 4.2.6.8 and 6.1.1.4'

loop_
_geom_angle_atom_site_label_1
_geom_angle_atom_site_label_2
_geom_angle_atom_site_label_3
_geom_angle
_geom_angle_site_symmetry_1
_geom_angle_site_symmetry_3
_geom_angle_publ_flag
O1 Si1 C4 111.03(8) . . ?
O1 Si1 C1 106.00(8) . . ?
C4 Si1 C1 114.63(9) . . ?
O1 Si1 C7 109.85(7) . . ?
C4 Si1 C7 109.57(9) . . ?
C1 Si1 C7 105.53(8) . . ?
C2 C1 C3 110.46(18) . . ?
C2 C1 Si1 110.89(13) . . ?
C3 C1 Si1 113.21(14) . . ?
C2 C1 H1 107.7(16) . . ?
C3 C1 H1 108.0(17) . . ?
Si1 C1 H1 106.3(16) . . ?
Si1 O1 H1A 120(2) . . ?
C1 C2 H2A 112.3(15) . . ?
C1 C2 H2B 111.2(15) . . ?
H2A C2 H2B 108(2) . . ?
C1 C2 H2C 108.7(16) . . ?
H2A C2 H2C 105(2) . . ?
H2B C2 H2C 111(2) . . ?
C1 C3 H3A 109.0(18) . . ?
C1 C3 H3B 112.2(19) . . ?
H3A C3 H3B 107(3) . . ?
C1 C3 H3C 112(2) . . ?
H3A C3 H3C 112(3) . . ?
H3B C3 H3C 105(3) . . ?
C5 C4 C6 110.17(19) . . ?
C5 C4 Si1 110.60(15) . . ?
C6 C4 Si1 112.02(15) . . ?
C5 C4 H4 109.9(15) . . ?
C6 C4 H4 110.2(14) . . ?
Si1 C4 H4 103.7(14) . . ?
C4 C5 H5A 111(2) . . ?
C4 C5 H5B 112.6(18) . . ?
H5A C5 H5B 111(3) . . ?
C4 C5 H5C 109.6(18) . . ?
H5A C5 H5C 105(3) . . ?
H5B C5 H5C 108(2) . . ?
C4 C6 H6A 111.6(19) . . ?
C4 C6 H6B 111.8(18) . . ?
H6A C6 H6B 107(3) . . ?
C4 C6 H6C 107.9(15) . . ?
H6A C6 H6C 109(2) . . ?
H6B C6 H6C 110(2) . . ?
C8 C7 C12 113.99(16) . . ?
C8 C7 Si1 119.85(14) . . ?
C12 C7 Si1 125.91(13) . . ?
F8 C8 C9 116.42(16) . . ?
F8 C8 C7 117.52(17) . . ?
C9 C8 C7 126.07(18) . . ?
C8 C9 C10 117.92(17) . . ?
C8 C9 H9 117.6(15) . . ?
C10 C9 H9 124.4(14) . . ?
C9 C10 C11 119.45(18) . . ?
C9 C10 H10 120.7(16) . . ?
C11 C10 H10 119.8(16) . . ?
C10 C11 C12 120.46(18) . . ?
C10 C11 H11 121.5(15) . . ?
C12 C11 H11 118.0(15) . . ?
C11 C12 C7 121.97(16) . . ?
C11 C12 C13 116.49(16) . . ?
C7 C12 C13 121.46(15) . . ?
O13 C13 N13 124.56(16) . . ?
O13 C13 C12 121.23(15) . . ?
N13 C13 C12 114.14(15) . . ?
C13 N13 C14 123.83(14) . . ?
C13 N13 H13 117.5(17) . . ?
C14 N13 H13 118.6(17) . . ?
N13 C14 C15 109.53(14) . . ?
N13 C14 C22 111.33(14) . . ?
C15 C14 C22 112.59(15) . . ?
N13 C14 H14 106.9(12) . . ?
C15 C14 H14 108.0(12) . . ?
C22 C14 H14 108.3(12) . . ?
N15 C15 C14 110.24(14) . . ?
N15 C15 H15A 112.5(14) . . ?
C14 C15 H15A 108.0(14) . . ?
N15 C15 H15B 108.5(14) . . ?
C14 C15 H15B 111.3(14) . . ?
H15A C15 H15B 106.3(19) . . ?
C16 N15 C15 122.50(16) . . ?
C16 N15 H15 118.4(16) . . ?
C15 N15 H15 119.0(16) . . ?
N15 C16 C21 119.67(17) . . ?
N15 C16 C17 121.98(18) . . ?
C21 C16 C17 118.35(17) . . ?
C18 C17 C16 119.76(19) . . ?
C18 C17 H17 120.2(16) . . ?
C16 C17 H17 120.1(16) . . ?
C19 C18 C17 121.57(19) . . ?
C19 C18 H18 118.3(17) . . ?
C17 C18 H18 120.0(17) . . ?
C18 C19 C20 118.62(19) . . ?
C18 C19 H19 123.5(19) . . ?
C20 C19 H19 117.9(19) . . ?
C21 C20 C19 121.0(2) . . ?
C21 C20 H20 118.8(16) . . ?
C19 C20 H20 120.1(17) . . ?
C20 C21 C16 120.64(18) . . ?
C20 C21 H21 118.8(15) . . ?
C16 C21 H21 120.3(15) . . ?
C23 C22 C24 110.61(17) . . ?
C23 C22 C14 109.92(16) . . ?
C24 C22 C14 113.17(15) . . ?
C23 C22 H22 109.3(14) . . ?
C24 C22 H22 108.0(14) . . ?
C14 C22 H22 105.6(14) . . ?
C22 C23 H23A 107.9(17) . . ?
C22 C23 H23B 114.0(15) . . ?
H23A C23 H23B 107(2) . . ?
C22 C23 H23C 109.7(17) . . ?
H23A C23 H23C 112(2) . . ?
H23B C23 H23C 106(2) . . ?
C22 C24 H24A 108.5(17) . . ?
C22 C24 H24B 111.7(18) . . ?
H24A C24 H24B 110(3) . . ?
C22 C24 H24C 113.6(17) . . ?
H24A C24 H24C 111(2) . . ?
H24B C24 H24C 102(2) . . ?

loop_
_geom_bond_atom_site_label_1
_geom_bond_atom_site_label_2
_geom_bond_distance
_geom_bond_site_symmetry_2
_geom_bond_publ_flag
Si1 O1 1.6465(13) . ?
Si1 C4 1.8762(19) . ?
Si1 C1 1.8813(19) . ?
Si1 C7 1.9012(19) . ?
C1 C2 1.535(3) . ?
C1 C3 1.535(3) . ?
C1 H1 0.95(3) . ?
O1 H1A 0.84(3) . ?
C2 H2A 0.97(3) . ?
C2 H2B 0.97(2) . ?
C2 H2C 1.01(3) . ?
C3 H3A 0.99(3) . ?
C3 H3B 1.02(4) . ?
C3 H3C 1.00(4) . ?
C4 C5 1.533(3) . ?
C4 C6 1.541(3) . ?
C4 H4 1.00(2) . ?
C5 H5A 0.97(3) . ?
C5 H5B 1.03(3) . ?
C5 H5C 0.96(3) . ?
C6 H6A 0.90(3) . ?
C6 H6B 0.97(3) . ?
C6 H6C 1.00(3) . ?
C7 C8 1.391(2) . ?
C7 C12 1.407(3) . ?
C8 F8 1.377(2) . ?
C8 C9 1.378(3) . ?
C9 C10 1.385(3) . ?
C9 H9 0.95(2) . ?
C10 C11 1.391(3) . ?
C10 H10 0.96(3) . ?
C11 C12 1.397(3) . ?
C11 H11 0.93(3) . ?
C12 C13 1.508(2) . ?
C13 O13 1.233(2) . ?
C13 N13 1.347(2) . ?
N13 C14 1.462(2) . ?
N13 H13 0.85(2) . ?
C14 C15 1.528(2) . ?
C14 C22 1.541(2) . ?
C14 H14 0.98(2) . ?
C15 N15 1.441(2) . ?
C15 H15A 0.98(2) . ?
C15 H15B 0.97(2) . ?
N15 C16 1.378(2) . ?
N15 H15 0.81(2) . ?
C16 C21 1.402(3) . ?
C16 C17 1.405(3) . ?
C17 C18 1.391(3) . ?
C17 H17 0.92(2) . ?
C18 C19 1.382(3) . ?
C18 H18 0.97(3) . ?
C19 C20 1.386(3) . ?
C19 H19 0.95(3) . ?
C20 C21 1.383(3) . ?
C20 H20 0.99(3) . ?
C21 H21 0.94(3) . ?
C22 C23 1.526(3) . ?
C22 C24 1.529(3) . ?
C22 H22 0.98(2) . ?
C23 H23A 0.95(3) . ?
C23 H23B 0.98(2) . ?
C23 H23C 1.03(3) . ?
C24 H24A 1.01(3) . ?
C24 H24B 0.99(3) . ?
C24 H24C 0.94(3) . ?

loop_
_geom_hbond_atom_site_label_D
_geom_hbond_atom_site_label_H
_geom_hbond_atom_site_label_A
_geom_hbond_distance_DH
_geom_hbond_distance_HA
_geom_hbond_distance_DA
_geom_hbond_angle_DHA
_geom_hbond_site_symmetry_A
_geom_hbond_publ_flag
O1 H1A O13 0.84(3) 2.01(3) 2.8489(18) 173(3) 12 yes
N13 H13 F8 0.85(2) 2.43(2) 3.2864(19) 177(2) 8_565 yes
N15 H15 O1 0.81(2) 2.36(2) 3.158(2) 168(2) . yes

loop_
_geom_torsion_atom_site_label_1
_geom_torsion_atom_site_label_2
_geom_torsion_atom_site_label_3
_geom_torsion_atom_site_label_4
_geom_torsion
_geom_torsion_site_symmetry_1
_geom_torsion_site_symmetry_2
_geom_torsion_site_symmetry_3
_geom_torsion_site_symmetry_4
_geom_torsion_publ_flag
O1 Si1 C1 C2 56.41(15) . . . . ?
C4 Si1 C1 C2 179.25(13) . . . . ?
C7 Si1 C1 C2 -60.09(15) . . . . ?
O1 Si1 C1 C3 -68.39(17) . . . . ?
C4 Si1 C1 C3 54.44(18) . . . . ?
C7 Si1 C1 C3 175.11(16) . . . . ?
O1 Si1 C4 C5 -80.80(17) . . . . ?
C1 Si1 C4 C5 159.12(15) . . . . ?
C7 Si1 C4 C5 40.71(17) . . . . ?
O1 Si1 C4 C6 42.52(18) . . . . ?
C1 Si1 C4 C6 -77.56(17) . . . . ?
C7 Si1 C4 C6 164.04(15) . . . . ?
C12 C7 C8 F8 -179.38(15) . . . . ?
Si1 C7 C8 F8 -4.8(2) . . . . ?
C12 C7 C8 C9 1.2(3) . . . . ?
Si1 C7 C8 C9 175.79(16) . . . . ?
F8 C8 C9 C10 177.20(18) . . . . ?
C7 C8 C9 C10 -3.3(3) . . . . ?
C8 C9 C10 C11 1.9(3) . . . . ?
C9 C10 C11 C12 1.5(3) . . . . ?
C10 C11 C12 C7 -3.8(3) . . . . ?
C10 C11 C12 C13 173.02(17) . . . . ?
C8 C7 C12 C11 2.4(2) . . . . ?
Si1 C7 C12 C11 -171.83(14) . . . . ?
C8 C7 C12 C13 -174.20(16) . . . . ?
Si1 C7 C12 C13 11.6(2) . . . . ?
C11 C12 C13 O13 -107.2(2) . . . . ?
C7 C12 C13 O13 69.6(2) . . . . ?
C11 C12 C13 N13 69.8(2) . . . . ?
C7 C12 C13 N13 -113.45(18) . . . . ?
O13 C13 N13 C14 -1.1(3) . . . . ?
C12 C13 N13 C14 -177.98(15) . . . . ?
C13 N13 C14 C15 -127.30(17) . . . . ?
C13 N13 C14 C22 107.54(19) . . . . ?
N13 C14 C15 N15 53.9(2) . . . . ?
C22 C14 C15 N15 178.29(15) . . . . ?
C14 C15 N15 C16 179.77(17) . . . . ?
C15 N15 C16 C21 -178.25(17) . . . . ?
C15 N15 C16 C17 1.0(3) . . . . ?
N15 C16 C17 C18 178.82(19) . . . . ?
C21 C16 C17 C18 -1.9(3) . . . . ?
C16 C17 C18 C19 1.5(3) . . . . ?
C17 C18 C19 C20 -0.3(3) . . . . ?
C18 C19 C20 C21 -0.5(3) . . . . ?
C19 C20 C21 C16 0.0(3) . . . . ?
N15 C16 C21 C20 -179.54(18) . . . . ?
C17 C16 C21 C20 1.1(3) . . . . ?
N13 C14 C22 C23 -67.98(19) . . . . ?
C15 C14 C22 C23 168.58(16) . . . . ?
N13 C14 C22 C24 56.2(2) . . . . ?
C15 C14 C22 C24 -67.2(2) . . . . ?
